data_4328700
loop_
_publ_author_name
'Jian Wu'
'Daniel J. MacDonald'
'Rodolphe Cl\'erac'
'Ie-Rang Jeon'
'Michael Jennings'
'Alan J. Lough'
'James Britten'
'Craig Robertson'
'Paul A. Dube'
'Kathryn E. Preuss'

_publ_section_title
;
 Metal Complexes of Bridging Neutral Radical Ligands: pymDTDA and pymDSDA
;
_journal_name_full 'Inorganic Chemistry'
_journal_page_first 3827
_journal_page_last 3839
_journal_paper_doi 10.1021/ic3000284
_journal_volume 51
_journal_year 2012
_chemical_formula_moiety 'C25 H7 F24 N4 Ni2 O8 S2'
_chemical_formula_sum 'C25 H7 F24 N4 Ni2 O8 S2'
_chemical_formula_weight 1128.89
_chemical_name_systematic
; 
 ? 
;
_space_group_IT_number 15
_symmetry_cell_setting monoclinic
_symmetry_space_group_name_Hall '-C 2yc'
_symmetry_space_group_name_H-M 'C 1 2/c 1'
_atom_sites_solution_hydrogens geom
_atom_sites_solution_primary direct
_atom_sites_solution_secondary difmap
_audit_creation_method SHELXL-97
_cell_angle_alpha 90.00
_cell_angle_beta 97.903(2)
_cell_angle_gamma 90.00
_cell_formula_units_Z 8
_cell_length_a 23.5273(7)
_cell_length_b 13.1703(4)
_cell_length_c 24.8471(8)
_cell_measurement_reflns_used 8718
_cell_measurement_temperature 150(2)
_cell_measurement_theta_max 27.48
_cell_measurement_theta_min 1.70
_cell_volume 7626.0(4)
_computing_cell_refinement 'DENZO-SMN (Otwinowski & Minor, 1997)'
_computing_data_collection 'COLLECT (Nonius, 1997-2001)'
_computing_data_reduction DENZO-SMN
_computing_molecular_graphics 'SHELXTL/PC (Sheldrick, 2001)'
_computing_publication_material SHELXTL/PC
_computing_structure_refinement 'SHELXL-97 (Sheldrick, 1997)'
_computing_structure_solution 'SHELXS-97 (Sheldrick, 1997)'
_diffrn_ambient_temperature 150(2)
_diffrn_measured_fraction_theta_full 0.998
_diffrn_measured_fraction_theta_max 0.998
_diffrn_measurement_device_type 'Nonius Kappa-CCD'
_diffrn_measurement_method '\f scans, and \w scans with \k offsets'
_diffrn_radiation_monochromator graphite
_diffrn_radiation_source 'fine-focus sealed tube'
_diffrn_radiation_type MoK\a
_diffrn_radiation_wavelength 0.71073
_diffrn_reflns_av_R_equivalents 0.085
_diffrn_reflns_av_sigmaI/netI 0.0968
_diffrn_reflns_limit_h_max 28
_diffrn_reflns_limit_h_min -27
_diffrn_reflns_limit_k_max 15
_diffrn_reflns_limit_k_min -15
_diffrn_reflns_limit_l_max 29
_diffrn_reflns_limit_l_min -29
_diffrn_reflns_number 36835
_diffrn_reflns_theta_full 25.03
_diffrn_reflns_theta_max 25.03
_diffrn_reflns_theta_min 2.57
_diffrn_standards_number 0
_exptl_absorpt_coefficient_mu 1.266
_exptl_absorpt_correction_T_max 0.8838
_exptl_absorpt_correction_T_min 0.7025
_exptl_absorpt_correction_type multi-scan
_exptl_absorpt_process_details 'DENZO-SMN (Otwinowski & Minor, 1997)'
_exptl_crystal_colour blue-green
_exptl_crystal_density_diffrn 1.966
_exptl_crystal_description plate
_exptl_crystal_F_000 4424
_exptl_crystal_size_max 0.30
_exptl_crystal_size_mid 0.17
_exptl_crystal_size_min 0.10
_refine_diff_density_max 0.880
_refine_diff_density_min -0.528
_refine_diff_density_rms 0.089
_refine_ls_extinction_method none
_refine_ls_goodness_of_fit_ref 0.977
_refine_ls_hydrogen_treatment constr
_refine_ls_matrix_type full
_refine_ls_number_parameters 642
_refine_ls_number_reflns 6724
_refine_ls_number_restraints 0
_refine_ls_restrained_S_all 0.977
_refine_ls_R_factor_all 0.1230
_refine_ls_R_factor_gt 0.0540
_refine_ls_shift/su_max 0.082
_refine_ls_shift/su_mean 0.004
_refine_ls_structure_factor_coef Fsqd
_refine_ls_weighting_details 'calc w=1/[\s^2^(Fo^2^)+(0.0753P)^2^] where P=(Fo^2^+2Fc^2^)/3'
_refine_ls_weighting_scheme calc
_refine_ls_wR_factor_gt 0.1258
_refine_ls_wR_factor_ref 0.1501
_reflns_number_gt 3622
_reflns_number_total 6724
_reflns_threshold_expression I>2\s(I)
_cod_data_source_file ic3000284_si_001_02.cif
_cod_data_source_block 2a
_cod_original_sg_symbol_H-M 'C 2/c'
_cod_database_code 4328700

loop_
_symmetry_equiv_pos_as_xyz
'x, y, z'
'-x, y, -z+1/2'
'x+1/2, y+1/2, z'
'-x+1/2, y+1/2, -z+1/2'
'-x, -y, -z'
'x, -y, z-1/2'
'-x+1/2, -y+1/2, -z'
'x+1/2, -y+1/2, z-1/2'

loop_
_atom_site_label
_atom_site_type_symbol
_atom_site_fract_x
_atom_site_fract_y
_atom_site_fract_z
_atom_site_U_iso_or_equiv
_atom_site_adp_type
_atom_site_occupancy
_atom_site_symmetry_multiplicity
_atom_site_calc_flag
_atom_site_refinement_flags
_atom_site_disorder_assembly
_atom_site_disorder_group
Ni1 Ni 0.07321(3) -0.84468(5) -0.04339(3) 0.0366(2) Uani 1 1 d . . .
Ni2 Ni 0.21646(3) -1.15112(5) -0.10915(3) 0.0338(2) Uani 1 1 d . . .
O11 O 0.00626(14) -0.8986(3) -0.09494(14) 0.0394(9) Uani 1 1 d . . .
C12 C -0.0170(2) -0.8513(4) -0.1357(2) 0.0415(14) Uani 1 1 d . A .
C13 C -0.0099(2) -0.7508(5) -0.1496(2) 0.0484(16) Uani 1 1 d . . .
H13A H -0.0301 -0.7259 -0.1827 0.058 Uiso 1 1 calc R . .
C14 C 0.0256(2) -0.6851(4) -0.1166(3) 0.0432(15) Uani 1 1 d . . .
O15 O 0.05620(16) -0.7039(3) -0.07306(17) 0.0442(10) Uani 1 1 d . . .
C16 C -0.0597(4) -0.9145(7) -0.1749(3) 0.069(2) Uani 1 1 d . . .
C17 C 0.0297(3) -0.5768(5) -0.1374(3) 0.064(2) Uani 1 1 d . . .
F11 F -0.0872(7) -0.9788(14) -0.1494(4) 0.076(6) Uani 0.60(2) 1 d P A 1
F12 F -0.0904(16) -0.8642(12) -0.2108(11) 0.160(12) Uani 0.60(2) 1 d P A 1
F13 F -0.0283(9) -0.9787(19) -0.2018(9) 0.134(10) Uani 0.60(2) 1 d P A 1
F17 F -0.0626(11) -0.896(3) -0.2246(8) 0.085(10) Uani 0.40(2) 1 d P A 2
F18 F -0.051(3) -1.0060(16) -0.172(2) 0.23(3) Uani 0.40(2) 1 d P A 2
F19 F -0.1130(8) -0.888(4) -0.1630(14) 0.148(16) Uani 0.40(2) 1 d P A 2
F14 F -0.0132(2) -0.5440(3) -0.1685(2) 0.126(2) Uani 1 1 d . . .
F15 F 0.0357(3) -0.5112(3) -0.0975(2) 0.149(3) Uani 1 1 d . . .
F16 F 0.0746(2) -0.5655(3) -0.1595(3) 0.141(2) Uani 1 1 d . . .
O21 O 0.23206(14) -1.2957(3) -0.08666(14) 0.0371(9) Uani 1 1 d . . .
C22 C 0.2096(2) -1.3690(4) -0.1148(2) 0.0371(14) Uani 1 1 d . . .
C23 C 0.1672(2) -1.3676(4) -0.1587(2) 0.0429(15) Uani 1 1 d . . .
H23A H 0.1563 -1.4302 -0.1761 0.052 Uiso 1 1 calc R . .
C24 C 0.1396(2) -1.2803(5) -0.1789(2) 0.0422(15) Uani 1 1 d . . .
O25 O 0.14658(15) -1.1915(3) -0.16030(15) 0.0432(10) Uani 1 1 d . . .
C26 C 0.2352(3) -1.4720(5) -0.0969(3) 0.0503(16) Uani 1 1 d . . .
C27 C 0.0972(3) -1.2883(6) -0.2306(3) 0.0568(17) Uani 1 1 d . . .
F21 F 0.28445(15) -1.4853(3) -0.11759(16) 0.0742(12) Uani 1 1 d . . .
F22 F 0.24888(15) -1.4802(2) -0.04376(14) 0.0592(10) Uani 1 1 d . . .
F23 F 0.20205(15) -1.5500(2) -0.11415(15) 0.0673(11) Uani 1 1 d . . .
F24 F 0.12381(18) -1.2972(5) -0.27251(16) 0.127(2) Uani 1 1 d . . .
F25 F 0.0626(2) -1.3654(3) -0.22987(19) 0.1144(18) Uani 1 1 d . . .
F26 F 0.06314(17) -1.2094(3) -0.23880(16) 0.0850(13) Uani 1 1 d . . .
O31 O 0.14211(15) -0.7909(3) 0.00437(16) 0.0427(10) Uani 1 1 d . . .
C32 C 0.1418(2) -0.7629(4) 0.0523(3) 0.0432(15) Uani 1 1 d . B .
C33 C 0.0965(2) -0.7632(4) 0.0822(2) 0.0459(16) Uani 1 1 d . . .
H33A H 0.1036 -0.7412 0.1190 0.055 Uiso 1 1 calc R . .
C34 C 0.0414(2) -0.7935(4) 0.0619(2) 0.0368(14) Uani 1 1 d . . .
O35 O 0.02453(15) -0.8323(3) 0.01589(15) 0.0408(10) Uani 1 1 d . . .
C36 C 0.2006(3) -0.7264(7) 0.0808(4) 0.061(2) Uani 1 1 d . . .
C37 C -0.0053(3) -0.7839(4) 0.0977(2) 0.0417(15) Uani 1 1 d . . .
F31 F 0.2096(5) -0.6341(8) 0.0708(7) 0.085(6) Uani 0.612(15) 1 d P B 1
F32 F 0.2109(4) -0.7514(13) 0.1315(3) 0.089(7) Uani 0.612(15) 1 d P B 1
F33 F 0.2437(4) -0.7730(11) 0.0594(4) 0.075(4) Uani 0.612(15) 1 d P B 1
F37 F 0.2303(13) -0.7825(12) 0.098(2) 0.23(2) Uani 0.388(15) 1 d P B 2
F38 F 0.2201(14) -0.660(3) 0.0480(11) 0.164(15) Uani 0.388(15) 1 d P B 2
F39 F 0.1890(5) -0.6457(16) 0.1179(8) 0.083(6) Uani 0.388(15) 1 d P B 2
F34 F 0.01167(15) -0.7489(3) 0.14599(15) 0.0768(12) Uani 1 1 d . . .
F35 F -0.04673(15) -0.7224(3) 0.07469(15) 0.0684(11) Uani 1 1 d . . .
F36 F -0.03097(15) -0.8722(3) 0.10342(14) 0.0647(10) Uani 1 1 d . . .
O41 O 0.29015(15) -1.1084(3) -0.06211(13) 0.0361(9) Uani 1 1 d . . .
C42 C 0.3353(2) -1.0850(4) -0.0793(2) 0.0392(14) Uani 1 1 d . . .
C43 C 0.3469(2) -1.0901(4) -0.1332(2) 0.0504(16) Uani 1 1 d . . .
H43A H 0.3832 -1.0673 -0.1412 0.061 Uiso 1 1 calc R . .
C44 C 0.3078(3) -1.1270(4) -0.1748(2) 0.0420(15) Uani 1 1 d . . .
O45 O 0.25833(17) -1.1586(3) -0.17380(14) 0.0430(10) Uani 1 1 d . . .
C46 C 0.3829(3) -1.0522(5) -0.0357(3) 0.0562(18) Uani 1 1 d . . .
C47 C 0.3250(4) -1.1289(6) -0.2317(3) 0.071(2) Uani 1 1 d . . .
F41 F 0.42676(17) -1.1183(3) -0.03273(19) 0.0997(15) Uani 1 1 d . . .
F42 F 0.4065(2) -0.9682(3) -0.0460(2) 0.120(2) Uani 1 1 d . . .
F43 F 0.36979(18) -1.0513(5) 0.0116(2) 0.163(3) Uani 1 1 d . . .
F44 F 0.3122(2) -1.2237(4) -0.25371(19) 0.133(2) Uani 1 1 d . . .
F45 F 0.2931(2) -1.0699(4) -0.26418(17) 0.1108(17) Uani 1 1 d . . .
F46 F 0.37693(18) -1.1129(5) -0.23551(17) 0.137(2) Uani 1 1 d . . .
N1 N 0.12712(18) -0.8747(3) -0.10420(17) 0.0367(11) Uani 1 1 d . . .
S1 S 0.14201(7) -0.81201(12) -0.15705(6) 0.0482(4) Uani 1 1 d . . .
S2 S 0.19467(6) -0.92511(12) -0.18180(6) 0.0468(4) Uani 1 1 d . . .
N2 N 0.18901(17) -0.9990(3) -0.12992(16) 0.0325(11) Uani 1 1 d . . .
C1 C 0.1528(2) -0.9641(4) -0.0975(2) 0.0318(13) Uani 1 1 d . . .
C2 C 0.1413(2) -1.0287(4) -0.0521(2) 0.0296(12) Uani 1 1 d . . .
N4 N 0.16755(17) -1.1178(3) -0.04733(16) 0.0325(10) Uani 1 1 d . . .
C5 C 0.1557(2) -1.1757(4) -0.0041(2) 0.0281(12) Uani 1 1 d . . .
H5A H 0.1740 -1.2396 0.0024 0.034 Uiso 1 1 calc R . .
C4 C 0.1196(2) -1.1444(4) 0.0281(2) 0.0444(15) Uani 1 1 d . . .
H4A H 0.1120 -1.1864 0.0574 0.053 Uiso 1 1 calc R . .
C3 C 0.09296(19) -1.0531(4) 0.02049(19) 0.0234(12) Uani 1 1 d . . .
H3A H 0.0667 -1.0318 0.0440 0.028 Uiso 1 1 calc R . .
N3 N 0.10409(18) -0.9923(3) -0.02107(17) 0.0353(11) Uani 1 1 d . . .

loop_
_atom_site_aniso_label
_atom_site_aniso_U_11
_atom_site_aniso_U_22
_atom_site_aniso_U_33
_atom_site_aniso_U_23
_atom_site_aniso_U_13
_atom_site_aniso_U_12
Ni1 0.0337(4) 0.0401(4) 0.0362(5) -0.0012(3) 0.0054(3) -0.0026(3)
Ni2 0.0327(4) 0.0400(4) 0.0280(4) -0.0008(3) 0.0014(3) -0.0023(3)
O11 0.041(2) 0.047(2) 0.029(2) 0.0014(19) 0.0044(18) -0.0059(19)
C12 0.048(4) 0.049(4) 0.029(4) 0.000(3) 0.009(3) -0.007(3)
C13 0.045(4) 0.057(4) 0.041(4) 0.012(3) -0.004(3) 0.000(3)
C14 0.035(4) 0.044(4) 0.053(4) 0.008(3) 0.015(3) -0.003(3)
O15 0.039(2) 0.040(2) 0.053(3) -0.001(2) 0.002(2) -0.0027(19)
C16 0.087(7) 0.070(6) 0.041(6) 0.003(4) -0.021(5) -0.017(5)
C17 0.059(5) 0.044(5) 0.088(6) 0.020(4) 0.006(4) -0.011(4)
F11 0.073(8) 0.095(12) 0.061(6) -0.007(6) 0.007(5) -0.056(8)
F12 0.24(3) 0.060(7) 0.13(2) 0.017(11) -0.141(17) -0.022(13)
F13 0.175(14) 0.133(18) 0.106(13) -0.078(12) 0.064(14) -0.052(13)
F17 0.104(15) 0.12(3) 0.029(8) -0.011(11) 0.005(10) -0.036(14)
F18 0.41(6) 0.055(12) 0.16(3) 0.02(2) -0.24(3) -0.02(3)
F19 0.038(9) 0.28(4) 0.127(18) -0.10(2) 0.013(10) -0.065(15)
F14 0.085(3) 0.075(3) 0.197(6) 0.076(3) -0.050(4) -0.023(3)
F15 0.264(8) 0.045(3) 0.124(5) 0.007(3) -0.024(5) 0.000(4)
F16 0.097(4) 0.078(3) 0.269(7) 0.077(4) 0.100(4) 0.007(3)
O21 0.038(2) 0.039(2) 0.032(2) -0.0036(18) -0.0019(17) -0.0020(18)
C22 0.039(3) 0.040(4) 0.032(4) -0.005(3) 0.004(3) -0.002(3)
C23 0.047(4) 0.041(4) 0.037(4) -0.004(3) -0.007(3) -0.015(3)
C24 0.035(4) 0.056(4) 0.034(4) -0.001(3) 0.002(3) -0.008(3)
O25 0.040(2) 0.048(2) 0.040(3) 0.001(2) -0.0038(18) -0.007(2)
C26 0.048(4) 0.049(4) 0.052(5) -0.009(3) 0.001(3) 0.004(3)
C27 0.050(4) 0.070(5) 0.045(5) 0.005(4) -0.011(3) -0.003(4)
F21 0.064(3) 0.074(3) 0.087(3) -0.003(2) 0.022(2) 0.025(2)
F22 0.083(3) 0.048(2) 0.042(2) 0.0000(17) -0.0087(19) 0.0069(18)
F23 0.083(3) 0.036(2) 0.075(3) -0.0066(18) -0.019(2) -0.006(2)
F24 0.075(3) 0.271(7) 0.030(3) -0.021(3) -0.009(2) 0.022(4)
F25 0.108(4) 0.096(3) 0.116(4) 0.016(3) -0.065(3) -0.045(3)
F26 0.077(3) 0.093(3) 0.073(3) -0.005(2) -0.034(2) 0.017(3)
O31 0.035(2) 0.043(2) 0.049(3) 0.001(2) 0.0029(19) -0.0053(18)
C32 0.035(4) 0.046(4) 0.046(4) 0.001(3) -0.004(3) -0.012(3)
C33 0.045(4) 0.049(4) 0.040(4) -0.001(3) -0.004(3) -0.016(3)
C34 0.041(4) 0.038(3) 0.032(4) 0.000(3) 0.006(3) -0.004(3)
O35 0.035(2) 0.052(3) 0.035(2) -0.0097(19) 0.0035(18) -0.0049(18)
C36 0.047(5) 0.058(6) 0.071(6) 0.002(5) -0.011(4) -0.022(5)
C37 0.043(4) 0.044(4) 0.036(4) -0.005(3) -0.002(3) -0.010(3)
F31 0.051(6) 0.043(6) 0.149(15) -0.008(7) -0.027(8) -0.004(4)
F32 0.045(6) 0.19(2) 0.030(5) 0.001(6) -0.009(3) -0.042(9)
F33 0.021(4) 0.121(12) 0.082(6) -0.003(6) 0.001(4) -0.001(5)
F37 0.14(3) 0.020(9) 0.48(7) 0.04(3) -0.19(3) -0.005(13)
F38 0.14(2) 0.21(3) 0.146(19) -0.067(19) 0.043(15) -0.14(2)
F39 0.040(7) 0.119(15) 0.087(11) -0.053(9) -0.004(7) -0.008(8)
F34 0.064(2) 0.121(3) 0.047(3) -0.032(2) 0.012(2) -0.023(2)
F35 0.062(2) 0.083(3) 0.063(3) 0.004(2) 0.020(2) 0.025(2)
F36 0.064(2) 0.063(2) 0.072(3) -0.005(2) 0.029(2) -0.014(2)
O41 0.034(2) 0.042(2) 0.032(2) -0.0006(17) 0.0058(17) -0.0036(18)
C42 0.035(3) 0.036(3) 0.047(4) 0.004(3) 0.005(3) 0.000(3)
C43 0.037(4) 0.067(4) 0.050(4) 0.003(3) 0.015(3) -0.006(3)
C44 0.051(4) 0.048(4) 0.029(4) 0.004(3) 0.011(3) 0.016(3)
O45 0.044(3) 0.054(3) 0.032(2) -0.0025(18) 0.0088(19) 0.003(2)
C46 0.040(4) 0.064(5) 0.061(5) -0.013(4) -0.006(4) -0.008(4)
C47 0.078(6) 0.094(6) 0.046(5) -0.002(4) 0.024(4) 0.009(5)
F41 0.072(3) 0.091(3) 0.120(4) 0.002(3) -0.043(3) 0.009(3)
F42 0.111(4) 0.063(3) 0.161(5) 0.022(3) -0.070(3) -0.040(3)
F43 0.064(3) 0.352(9) 0.073(4) -0.093(5) 0.003(3) -0.071(4)
F44 0.186(6) 0.138(5) 0.094(4) -0.049(3) 0.089(4) -0.021(4)
F45 0.116(4) 0.171(5) 0.049(3) 0.044(3) 0.025(3) 0.019(4)
F46 0.060(3) 0.298(7) 0.059(3) -0.008(4) 0.035(2) -0.024(4)
N1 0.040(3) 0.036(3) 0.035(3) 0.009(2) 0.010(2) -0.004(2)
S1 0.0523(10) 0.0504(9) 0.0439(10) 0.0122(8) 0.0142(8) 0.0026(8)
S2 0.0485(9) 0.0566(10) 0.0367(10) 0.0080(8) 0.0112(7) -0.0014(8)
N2 0.034(3) 0.040(3) 0.023(3) 0.007(2) 0.004(2) -0.002(2)
C1 0.033(3) 0.034(3) 0.029(3) -0.002(3) 0.005(3) -0.002(3)
C2 0.026(3) 0.035(3) 0.027(3) 0.002(3) -0.001(2) -0.009(3)
N4 0.029(3) 0.035(3) 0.032(3) 0.004(2) 0.000(2) -0.001(2)
C5 0.031(3) 0.024(3) 0.027(3) 0.007(2) -0.007(2) -0.006(2)
C4 0.049(4) 0.055(4) 0.028(3) 0.007(3) 0.001(3) -0.016(3)
C3 0.027(3) 0.026(3) 0.019(3) 0.003(2) 0.007(2) -0.006(2)
N3 0.031(3) 0.045(3) 0.030(3) -0.008(2) 0.002(2) -0.004(2)

loop_
_atom_type_symbol
_atom_type_description
_atom_type_scat_dispersion_real
_atom_type_scat_dispersion_imag
_atom_type_scat_source
C C 0.0033 0.0016 'International Tables Vol C Tables 4.2.6.8 and 6.1.1.4'
H H 0.0000 0.0000 'International Tables Vol C Tables 4.2.6.8 and 6.1.1.4'
N N 0.0061 0.0033 'International Tables Vol C Tables 4.2.6.8 and 6.1.1.4'
O O 0.0106 0.0060 'International Tables Vol C Tables 4.2.6.8 and 6.1.1.4'
F F 0.0171 0.0103 'International Tables Vol C Tables 4.2.6.8 and 6.1.1.4'
S S 0.1246 0.1234 'International Tables Vol C Tables 4.2.6.8 and 6.1.1.4'
Ni Ni 0.3393 1.1124 'International Tables Vol C Tables 4.2.6.8 and 6.1.1.4'

loop_
_geom_angle_atom_site_label_1
_geom_angle_atom_site_label_2
_geom_angle_atom_site_label_3
_geom_angle
O35 Ni1 O31 91.94(15)
O35 Ni1 O15 95.16(15)
O31 Ni1 O15 89.72(15)
O35 Ni1 O11 91.15(14)
O31 Ni1 O11 176.88(14)
O15 Ni1 O11 89.60(16)
O35 Ni1 N3 95.31(15)
O31 Ni1 N3 87.07(15)
O15 Ni1 N3 169.15(16)
O11 Ni1 N3 93.04(16)
O35 Ni1 N1 173.74(15)
O31 Ni1 N1 88.49(16)
O15 Ni1 N1 91.09(16)
O11 Ni1 N1 88.48(15)
N3 Ni1 N1 78.47(16)
O45 Ni2 O21 94.92(14)
O45 Ni2 O25 85.95(15)
O21 Ni2 O25 91.58(15)
O45 Ni2 O41 90.00(14)
O21 Ni2 O41 89.64(14)
O25 Ni2 O41 175.86(14)
O45 Ni2 N4 169.60(16)
O21 Ni2 N4 95.33(15)
O25 Ni2 N4 92.01(15)
O41 Ni2 N4 91.82(15)
O45 Ni2 N2 91.02(15)
O21 Ni2 N2 172.55(14)
O25 Ni2 N2 84.36(16)
O41 Ni2 N2 94.85(15)
N4 Ni2 N2 78.62(15)
C12 O11 Ni1 123.8(4)
O11 C12 C13 128.6(6)
O11 C12 C16 114.7(6)
C13 C12 C16 116.7(6)
C12 C13 C14 122.1(6)
C12 C13 H13A 118.9
C14 C13 H13A 118.9
O15 C14 C13 128.4(6)
O15 C14 C17 115.2(6)
C13 C14 C17 116.3(6)
C14 O15 Ni1 124.4(4)
F18 C16 F17 103(2)
F18 C16 F12 129.2(13)
F17 C16 F12 41.2(13)
F18 C16 F11 54(4)
F17 C16 F11 130.8(13)
F12 C16 F11 114.7(15)
F18 C16 F13 47(3)
F17 C16 F13 66.3(12)
F12 C16 F13 106.2(14)
F11 C16 F13 100.2(11)
F18 C16 F19 113(3)
F17 C16 F19 103.4(17)
F12 C16 F19 64.1(12)
F11 C16 F19 61.8(18)
F13 C16 F19 147.3(15)
F18 C16 C12 114.2(14)
F17 C16 C12 117.3(13)
F12 C16 C12 115.1(10)
F11 C16 C12 111.9(8)
F13 C16 C12 107.2(10)
F19 C16 C12 105.0(10)
F14 C17 F16 109.8(7)
F14 C17 F15 103.5(7)
F16 C17 F15 103.9(7)
F14 C17 C14 116.5(6)
F16 C17 C14 110.7(6)
F15 C17 C14 111.5(6)
C22 O21 Ni2 121.7(3)
O21 C22 C23 129.1(5)
O21 C22 C26 113.5(5)
C23 C22 C26 117.3(5)
C22 C23 C24 123.6(5)
C22 C23 H23A 118.2
C24 C23 H23A 118.2
O25 C24 C23 127.6(5)
O25 C24 C27 114.2(6)
C23 C24 C27 118.2(6)
C24 O25 Ni2 122.1(4)
F22 C26 F23 108.2(5)
F22 C26 F21 105.6(5)
F23 C26 F21 105.9(5)
F22 C26 C22 113.5(5)
F23 C26 C22 113.8(5)
F21 C26 C22 109.3(5)
F24 C27 F25 108.2(6)
F24 C27 F26 107.5(6)
F25 C27 F26 104.5(6)
F24 C27 C24 110.7(5)
F25 C27 C24 112.4(5)
F26 C27 C24 113.2(6)
C32 O31 Ni1 124.0(3)
O31 C32 C33 128.3(5)
O31 C32 C36 114.0(6)
C33 C32 C36 117.7(6)
C32 C33 C34 123.9(6)
C32 C33 H33A 118.1
C34 C33 H33A 118.1
O35 C34 C33 127.4(5)
O35 C34 C37 113.7(5)
C33 C34 C37 118.8(5)
C34 O35 Ni1 124.1(3)
F37 C36 F31 128.8(16)
F37 C36 F32 53(3)
F31 C36 F32 115.0(10)
F37 C36 F38 117(3)
F31 C36 F38 32.7(13)
F32 C36 F38 137.3(13)
F37 C36 F33 51(3)
F31 C36 F33 101.7(10)
F32 C36 F33 102.5(10)
F38 C36 F33 73.6(17)
F37 C36 F39 114(3)
F31 C36 F39 58.3(9)
F32 C36 F39 66.1(9)
F38 C36 F39 91.0(14)
F33 C36 F39 142.6(8)
F37 C36 C32 117.9(13)
F31 C36 C32 112.0(8)
F32 C36 C32 113.8(7)
F38 C36 C32 107.0(15)
F33 C36 C32 110.6(8)
F39 C36 C32 106.5(7)
F34 C37 F36 107.4(5)
F34 C37 F35 107.1(5)
F36 C37 F35 105.2(5)
F34 C37 C34 114.7(5)
F36 C37 C34 111.6(5)
F35 C37 C34 110.3(5)
C42 O41 Ni2 125.1(4)
O41 C42 C43 127.3(5)
O41 C42 C46 114.3(5)
C43 C42 C46 118.3(5)
C44 C43 C42 122.3(5)
C44 C43 H43A 118.8
C42 C43 H43A 118.8
O45 C44 C43 129.6(5)
O45 C44 C47 112.6(6)
C43 C44 C47 117.8(6)
C44 O45 Ni2 124.6(4)
F43 C46 F42 110.4(6)
F43 C46 F41 103.9(7)
F42 C46 F41 102.7(5)
F43 C46 C42 114.8(5)
F42 C46 C42 113.8(6)
F41 C46 C42 110.1(5)
F46 C47 F45 110.1(7)
F46 C47 F44 106.5(6)
F45 C47 F44 102.8(7)
F46 C47 C44 116.9(7)
F45 C47 C44 111.4(6)
F44 C47 C44 108.1(6)
C1 N1 S1 114.0(3)
C1 N1 Ni1 112.4(3)
S1 N1 Ni1 133.6(3)
N1 S1 S2 94.47(18)
N2 S2 S1 94.39(16)
C1 N2 S2 113.6(4)
C1 N2 Ni2 111.9(3)
S2 N2 Ni2 133.7(2)
N1 C1 N2 123.4(5)
N1 C1 C2 118.9(4)
N2 C1 C2 117.8(5)
N4 C2 N3 127.1(5)
N4 C2 C1 116.7(4)
N3 C2 C1 116.2(5)
C2 N4 C5 114.7(4)
C2 N4 Ni2 114.7(3)
C5 N4 Ni2 130.5(4)
C4 C5 N4 121.4(5)
C4 C5 H5A 119.3
N4 C5 H5A 119.3
C5 C4 C3 121.2(5)
C5 C4 H4A 119.4
C3 C4 H4A 119.4
C4 C3 N3 119.6(4)
C4 C3 H3A 120.2
N3 C3 H3A 120.2
C2 N3 C3 116.0(4)
C2 N3 Ni1 114.0(3)
C3 N3 Ni1 130.0(3)

loop_
_geom_bond_atom_site_label_1
_geom_bond_atom_site_label_2
_geom_bond_distance
Ni1 O35 1.993(3)
Ni1 O31 2.002(4)
Ni1 O15 2.015(4)
Ni1 O11 2.018(4)
Ni1 N3 2.123(4)
Ni1 N1 2.139(4)
Ni2 O45 1.999(4)
Ni2 O21 2.004(4)
Ni2 O25 2.007(4)
Ni2 O41 2.033(4)
Ni2 N4 2.089(4)
Ni2 N2 2.146(4)
O11 C12 1.249(6)
C12 C13 1.384(8)
C12 C16 1.543(8)
C13 C14 1.389(8)
C13 H13A 0.9500
C14 O15 1.239(7)
C14 C17 1.525(8)
C16 F18 1.22(2)
C16 F17 1.25(2)
C16 F12 1.257(17)
C16 F11 1.286(13)
C16 F13 1.357(19)
C16 F19 1.37(2)
C17 F14 1.260(8)
C17 F16 1.266(7)
C17 F15 1.307(8)
O21 C22 1.265(6)
C22 C23 1.373(7)
C22 C26 1.525(8)
C23 C24 1.380(7)
C23 H23A 0.9500
C24 O25 1.260(6)
C24 C27 1.519(8)
C26 F22 1.319(7)
C26 F23 1.326(6)
C26 F21 1.342(6)
C27 F24 1.292(7)
C27 F25 1.303(7)
C27 F26 1.310(7)
O31 C32 1.249(6)
C32 C33 1.379(8)
C32 C36 1.541(8)
C33 C34 1.385(7)
C33 H33A 0.9500
C34 O35 1.265(6)
C34 C37 1.511(7)
C36 F37 1.070(18)
C36 F31 1.265(15)
C36 F32 1.293(13)
C36 F38 1.32(3)
C36 F33 1.356(14)
C36 F39 1.457(16)
C37 F34 1.297(6)
C37 F36 1.326(6)
C37 F35 1.333(6)
O41 C42 1.236(6)
C42 C43 1.407(7)
C42 C46 1.510(8)
C43 C44 1.375(8)
C43 H43A 0.9500
C44 O45 1.239(7)
C44 C47 1.524(8)
C46 F43 1.257(7)
C46 F42 1.279(7)
C46 F41 1.344(7)
C47 F46 1.255(8)
C47 F45 1.285(8)
C47 F44 1.380(8)
N1 C1 1.323(6)
N1 S1 1.630(4)
S1 S2 2.084(2)
S2 N2 1.635(4)
N2 C1 1.332(6)
C1 C2 1.468(7)
C2 N4 1.324(6)
C2 N3 1.332(6)
N4 C5 1.376(6)
C5 C4 1.310(7)
C5 H5A 0.9500
C4 C3 1.358(7)
C4 H4A 0.9500
C3 N3 1.360(6)
C3 H3A 0.9500

loop_
_geom_torsion_atom_site_label_1
_geom_torsion_atom_site_label_2
_geom_torsion_atom_site_label_3
_geom_torsion_atom_site_label_4
_geom_torsion
O35 Ni1 O11 C12 112.4(4)
O31 Ni1 O11 C12 -60(3)
O15 Ni1 O11 C12 17.2(4)
N3 Ni1 O11 C12 -152.2(4)
N1 Ni1 O11 C12 -73.9(4)
Ni1 O11 C12 C13 -11.8(8)
Ni1 O11 C12 C16 169.2(4)
O11 C12 C13 C14 -1.5(10)
C16 C12 C13 C14 177.4(6)
C12 C13 C14 O15 2.2(9)
C12 C13 C14 C17 179.2(6)
C13 C14 O15 Ni1 10.7(8)
C17 C14 O15 Ni1 -166.4(4)
O35 Ni1 O15 C14 -108.0(4)
O31 Ni1 O15 C14 160.1(4)
O11 Ni1 O15 C14 -16.8(4)
N3 Ni1 O15 C14 87.4(10)
N1 Ni1 O15 C14 71.6(4)
O11 C12 C16 F18 -24(5)
C13 C12 C16 F18 157(5)
O11 C12 C16 F17 -146(2)
C13 C12 C16 F17 35(2)
O11 C12 C16 F12 168(2)
C13 C12 C16 F12 -11(3)
O11 C12 C16 F11 35.1(15)
C13 C12 C16 F11 -144.0(13)
O11 C12 C16 F13 -73.9(16)
C13 C12 C16 F13 107.0(15)
O11 C12 C16 F19 100(3)
C13 C12 C16 F19 -79(3)
O15 C14 C17 F14 -155.2(7)
C13 C14 C17 F14 27.4(10)
O15 C14 C17 F16 78.5(8)
C13 C14 C17 F16 -99.0(8)
O15 C14 C17 F15 -36.7(9)
C13 C14 C17 F15 145.9(6)
O45 Ni2 O21 C22 -68.3(4)
O25 Ni2 O21 C22 17.7(4)
O41 Ni2 O21 C22 -158.3(4)
N4 Ni2 O21 C22 109.9(4)
N2 Ni2 O21 C22 74.5(13)
Ni2 O21 C22 C23 -9.6(8)
Ni2 O21 C22 C26 169.2(3)
O21 C22 C23 C24 -2.3(9)
C26 C22 C23 C24 179.0(5)
C22 C23 C24 O25 -2.8(9)
C22 C23 C24 C27 174.8(5)
C23 C24 O25 Ni2 18.4(8)
C27 C24 O25 Ni2 -159.2(4)
O45 Ni2 O25 C24 72.9(4)
O21 Ni2 O25 C24 -22.0(4)
O41 Ni2 O25 C24 85(2)
N4 Ni2 O25 C24 -117.4(4)
N2 Ni2 O25 C24 164.3(4)
O21 C22 C26 F22 36.6(7)
C23 C22 C26 F22 -144.5(5)
O21 C22 C26 F23 160.8(5)
C23 C22 C26 F23 -20.2(8)
O21 C22 C26 F21 -81.0(6)
C23 C22 C26 F21 98.0(6)
O25 C24 C27 F24 102.3(7)
C23 C24 C27 F24 -75.6(7)
O25 C24 C27 F25 -136.6(6)
C23 C24 C27 F25 45.5(8)
O25 C24 C27 F26 -18.4(8)
C23 C24 C27 F26 163.7(5)
O35 Ni1 O31 C32 -1.5(4)
O15 Ni1 O31 C32 93.6(4)
O11 Ni1 O31 C32 171(3)
N3 Ni1 O31 C32 -96.7(4)
N1 Ni1 O31 C32 -175.3(5)
Ni1 O31 C32 C33 0.6(9)
Ni1 O31 C32 C36 179.0(5)
O31 C32 C33 C34 -2.0(10)
C36 C32 C33 C34 179.7(6)
C32 C33 C34 O35 6.0(10)
C32 C33 C34 C37 -176.1(5)
C33 C34 O35 Ni1 -7.6(8)
C37 C34 O35 Ni1 174.4(3)
O31 Ni1 O35 C34 4.8(4)
O15 Ni1 O35 C34 -85.1(4)
O11 Ni1 O35 C34 -174.8(4)
N3 Ni1 O35 C34 92.0(4)
N1 Ni1 O35 C34 98.6(15)
O31 C32 C36 F37 -83(4)
C33 C32 C36 F37 95(4)
O31 C32 C36 F31 84.7(12)
C33 C32 C36 F31 -96.8(12)
O31 C32 C36 F32 -142.8(11)
C33 C32 C36 F32 35.7(13)
O31 C32 C36 F38 50(2)
C33 C32 C36 F38 -131(2)
O31 C32 C36 F33 -28.1(12)
C33 C32 C36 F33 150.5(9)
O31 C32 C36 F39 146.6(12)
C33 C32 C36 F39 -34.9(14)
O35 C34 C37 F34 176.8(5)
C33 C34 C37 F34 -1.4(8)
O35 C34 C37 F36 54.4(7)
C33 C34 C37 F36 -123.8(6)
O35 C34 C37 F35 -62.2(6)
C33 C34 C37 F35 119.6(6)
O45 Ni2 O41 C42 9.5(4)
O21 Ni2 O41 C42 104.4(4)
O25 Ni2 O41 C42 -3(2)
N4 Ni2 O41 C42 -160.2(4)
N2 Ni2 O41 C42 -81.5(4)
Ni2 O41 C42 C43 -5.3(8)
Ni2 O41 C42 C46 177.7(4)
O41 C42 C43 C44 -2.3(9)
C46 C42 C43 C44 174.6(6)
C42 C43 C44 O45 1.4(10)
C42 C43 C44 C47 179.9(6)
C43 C44 O45 Ni2 7.0(9)
C47 C44 O45 Ni2 -171.6(4)
O21 Ni2 O45 C44 -99.8(4)
O25 Ni2 O45 C44 168.9(4)
O41 Ni2 O45 C44 -10.2(4)
N4 Ni2 O45 C44 90.0(10)
N2 Ni2 O45 C44 84.7(4)
O41 C42 C46 F43 -1.4(9)
C43 C42 C46 F43 -178.6(7)
O41 C42 C46 F42 -129.9(6)
C43 C42 C46 F42 52.8(8)
O41 C42 C46 F41 115.3(6)
C43 C42 C46 F41 -61.9(8)
O45 C44 C47 F46 -169.5(7)
C43 C44 C47 F46 11.7(10)
O45 C44 C47 F45 62.7(8)
C43 C44 C47 F45 -116.0(7)
O45 C44 C47 F44 -49.5(8)
C43 C44 C47 F44 131.7(7)
O35 Ni1 N1 C1 -8.3(16)
O31 Ni1 N1 C1 85.8(4)
O15 Ni1 N1 C1 175.4(4)
O11 Ni1 N1 C1 -95.0(4)
N3 Ni1 N1 C1 -1.6(3)
O35 Ni1 N1 S1 170.4(12)
O31 Ni1 N1 S1 -95.6(3)
O15 Ni1 N1 S1 -5.9(4)
O11 Ni1 N1 S1 83.7(4)
N3 Ni1 N1 S1 177.1(4)
C1 N1 S1 S2 1.2(4)
Ni1 N1 S1 S2 -177.5(3)
N1 S1 S2 N2 -3.0(2)
S1 S2 N2 C1 4.4(4)
S1 S2 N2 Ni2 172.6(3)
O45 Ni2 N2 C1 174.3(3)
O21 Ni2 N2 C1 31.2(14)
O25 Ni2 N2 C1 88.4(4)
O41 Ni2 N2 C1 -95.7(3)
N4 Ni2 N2 C1 -4.8(3)
O45 Ni2 N2 S2 5.9(3)
O21 Ni2 N2 S2 -137.2(10)
O25 Ni2 N2 S2 -80.0(3)
O41 Ni2 N2 S2 95.9(3)
N4 Ni2 N2 S2 -173.2(3)
S1 N1 C1 N2 1.9(7)
Ni1 N1 C1 N2 -179.1(4)
S1 N1 C1 C2 -178.3(4)
Ni1 N1 C1 C2 0.7(6)
S2 N2 C1 N1 -4.8(7)
Ni2 N2 C1 N1 -175.7(4)
S2 N2 C1 C2 175.4(4)
Ni2 N2 C1 C2 4.5(6)
N1 C1 C2 N4 179.4(4)
N2 C1 C2 N4 -0.8(7)
N1 C1 C2 N3 1.4(7)
N2 C1 C2 N3 -178.8(4)
N3 C2 N4 C5 -2.4(7)
C1 C2 N4 C5 179.8(4)
N3 C2 N4 Ni2 174.2(4)
C1 C2 N4 Ni2 -3.6(6)
O45 Ni2 N4 C2 -0.9(11)
O21 Ni2 N4 C2 -171.1(3)
O25 Ni2 N4 C2 -79.3(4)
O41 Ni2 N4 C2 99.1(3)
N2 Ni2 N4 C2 4.5(3)
O45 Ni2 N4 C5 175.1(8)
O21 Ni2 N4 C5 4.9(4)
O25 Ni2 N4 C5 96.6(4)
O41 Ni2 N4 C5 -84.9(4)
N2 Ni2 N4 C5 -179.5(4)
C2 N4 C5 C4 2.0(7)
Ni2 N4 C5 C4 -174.0(4)
N4 C5 C4 C3 -0.7(8)
C5 C4 C3 N3 -0.5(8)
N4 C2 N3 C3 1.3(8)
C1 C2 N3 C3 179.1(4)
N4 C2 N3 Ni1 179.5(4)
C1 C2 N3 Ni1 -2.7(6)
C4 C3 N3 C2 0.3(7)
C4 C3 N3 Ni1 -177.6(4)
O35 Ni1 N3 C2 -178.4(3)
O31 Ni1 N3 C2 -86.7(4)
O15 Ni1 N3 C2 -13.7(11)
O11 Ni1 N3 C2 90.2(4)
N1 Ni1 N3 C2 2.3(3)
O35 Ni1 N3 C3 -0.5(4)
O31 Ni1 N3 C3 91.2(4)
O15 Ni1 N3 C3 164.2(7)
O11 Ni1 N3 C3 -91.9(4)
N1 Ni1 N3 C3 -179.8(5)
